data_1101084
loop_
_publ_author_name
'Mohammad Abul Haj'
'Miguel Quir\'os'
'Juan M. Salas'

_publ_section_title
;
 Solution and solid state coexistence of head--head and head--tail
 isomers in dimeric Pd(II) and Pt(II) complexes of the type
 [M2(a--a)2(&#x00B5;-L-N3N4)2]2+ with a bridging triazolopyrimidine
 ligand and chelating bidentate diamines
;
_journal_issue 24
_journal_name_full 'J. Chem. Soc., Dalton Trans.'
_journal_page_first 4740
_journal_page_last 4745
_journal_paper_doi 10.1039/b207263g
_journal_year 2002
_chemical_formula_sum 'C34 H26 Cl2 N12 O12 Pd2'
_chemical_formula_weight 1078.37
_chemical_name_systematic
; 
? 
;
_space_group_IT_number 61
_symmetry_cell_setting orthorhombic
_symmetry_space_group_name_Hall '-P 2ac 2ab'
_symmetry_space_group_name_H-M 'P b c a'
_atom_sites_solution_hydrogens geom
_atom_sites_solution_primary direct
_atom_sites_solution_secondary difmap
_audit_creation_method SHELXL-97
_cell_angle_alpha 90.00
_cell_angle_beta 90.00
_cell_angle_gamma 90.00
_cell_formula_units_Z 8
_cell_length_a 15.468(6)
_cell_length_b 20.652(10)
_cell_length_c 25.162(5)
_cell_measurement_reflns_used 63
_cell_measurement_temperature 293(2)
_cell_measurement_theta_max 16.0
_cell_measurement_theta_min 12.5
_cell_volume 8038(5)
_computing_cell_refinement 'STADI4 (STOE, 1996)'
_computing_data_collection 'STADI4 (STOE, 1996)'
_computing_data_reduction 'X-RED  (STOE, 1996)'
_computing_structure_refinement 'SHELXL-97 (Sheldrick, 1997)'
_computing_structure_solution 'SHELXS-97 (Sheldrick, 1990)'
_diffrn_ambient_temperature 293(2)
_diffrn_measured_fraction_theta_full 0.999
_diffrn_measured_fraction_theta_max 0.999
_diffrn_measurement_device_type 'STOE STADI4 4-circle-diffractometer'
_diffrn_measurement_method
; Scan width (omega) = 1.05 - 1.20, scan ratio 2theta:omega = 1.00
I(Net) and sigma(I) calculated according to Blessing (1987)
;
_diffrn_radiation_monochromator 'planar graphite'
_diffrn_radiation_source 'fine-focus sealed tube'
_diffrn_radiation_type 'Mo K\a'
_diffrn_radiation_wavelength 0.71073
_diffrn_reflns_av_R_equivalents 0.1512
_diffrn_reflns_av_sigmaI/netI 0.2649
_diffrn_reflns_limit_h_max 18
_diffrn_reflns_limit_h_min 0
_diffrn_reflns_limit_k_max 24
_diffrn_reflns_limit_k_min 0
_diffrn_reflns_limit_l_max 29
_diffrn_reflns_limit_l_min 0
_diffrn_reflns_number 7765
_diffrn_reflns_theta_full 24.97
_diffrn_reflns_theta_max 24.97
_diffrn_reflns_theta_min 1.62
_diffrn_standards_decay_% 7.5
_diffrn_standards_interval_time 60
_diffrn_standards_number 3
_exptl_absorpt_coefficient_mu 1.106
_exptl_absorpt_correction_T_max 0.7230
_exptl_absorpt_correction_T_min 0.6390
_exptl_absorpt_correction_type empirical
_exptl_crystal_colour yellow
_exptl_crystal_density_diffrn 1.782
_exptl_crystal_density_method 'not measured'
_exptl_crystal_description prismatic
_exptl_crystal_F_000 4288
_exptl_crystal_size_max 0.350
_exptl_crystal_size_mid 0.317
_exptl_crystal_size_min 0.300
_refine_diff_density_max 1.491
_refine_diff_density_min -0.963
_refine_diff_density_rms 0.194
_refine_ls_extinction_method none
_refine_ls_goodness_of_fit_ref 1.485
_refine_ls_hydrogen_treatment mixed
_refine_ls_matrix_type full
_refine_ls_number_parameters 517
_refine_ls_number_reflns 7060
_refine_ls_number_restraints 20
_refine_ls_restrained_S_all 1.485
_refine_ls_R_factor_all 0.2782
_refine_ls_R_factor_gt 0.1483
_refine_ls_shift/su_max 0.001
_refine_ls_shift/su_mean 0.000
_refine_ls_structure_factor_coef Fsqd
_refine_ls_weighting_details 'calc w=1/[\s^2^(Fo^2^)+(0.0600P)^2^+0.0000P] where P=(Fo^2^+2Fc^2^)/3'
_refine_ls_weighting_scheme calc
_refine_ls_wR_factor_gt 0.2413
_refine_ls_wR_factor_ref 0.2882
_reflns_number_gt 3251
_reflns_number_total 7060
_reflns_threshold_expression >2sigma(I)
_cod_data_source_file b207263g.txt
_cod_data_source_block compound3
_cod_depositor_comments
;
The following automatic conversions were performed:

'_symmetry_cell_setting' tag value 'orthorrombic' was replaced with
'orthorhombic' value.

Automatic conversion script
Id: cif_fix_values 1646 2011-03-28 12:23:43Z adriana 
;
_cod_database_code 1101084

loop_
_symmetry_equiv_pos_as_xyz
'x, y, z'
'-x+1/2, -y, z+1/2'
'-x, y+1/2, -z+1/2'
'x+1/2, -y+1/2, -z'
'-x, -y, -z'
'x-1/2, y, -z-1/2'
'x, -y-1/2, z-1/2'
'-x-1/2, y-1/2, z'

loop_
_atom_site_label
_atom_site_type_symbol
_atom_site_fract_x
_atom_site_fract_y
_atom_site_fract_z
_atom_site_U_iso_or_equiv
_atom_site_adp_type
_atom_site_occupancy
_atom_site_symmetry_multiplicity
_atom_site_calc_flag
_atom_site_refinement_flags
_atom_site_disorder_assembly
_atom_site_disorder_group
Pd1 Pd 0.51892(9) 0.69469(8) 0.31661(6) 0.0447(5) Uani 1 1 d . . .
Pd2 Pd 0.46011(9) 0.69137(8) 0.42962(6) 0.0482(5) Uani 1 1 d . . .
N1A N 0.6377(11) 0.8770(9) 0.3420(10) 0.079(7) Uani 1 1 d . . .
C2A C 0.6075(13) 0.8276(11) 0.3132(10) 0.062(6) Uani 1 1 d . . .
H2A H 0.6123 0.8264 0.2764 0.074 Uiso 1 1 d R . .
N3A N 0.5684(9) 0.7772(7) 0.3413(6) 0.045(4) Uani 1 1 d . . .
C3AA C 0.5749(12) 0.7952(10) 0.3921(9) 0.046(5) Uani 1 1 d . . .
N4A N 0.5429(11) 0.7664(8) 0.4351(7) 0.058(5) Uani 1 1 d . . .
C5A C 0.5605(12) 0.7967(11) 0.4805(9) 0.062(6) Uani 1 1 d . . .
H5A H 0.5447 0.7777 0.5126 0.075 Uiso 1 1 d R . .
C6A C 0.6036(14) 0.8544(13) 0.4796(10) 0.075(8) Uani 1 1 d . . .
H6A H 0.6127 0.8724 0.5130 0.090 Uiso 1 1 d R . .
C7A C 0.634(2) 0.8919(15) 0.4371(16) 0.118(13) Uani 1 1 d . . .
O7A O 0.6670(12) 0.9450(9) 0.4315(10) 0.137(9) Uani 1 1 d . . .
N8A N 0.6144(11) 0.8546(10) 0.3971(8) 0.066(6) Uani 1 1 d . . .
N1B N 0.2580(14) 0.8247(10) 0.3958(9) 0.095(7) Uani 1 1 d . . .
C2B C 0.3125(16) 0.7897(10) 0.4268(9) 0.069(7) Uani 1 1 d . . .
H2B H 0.3111 0.7928 0.4637 0.082 Uiso 1 1 d R . .
N3B N 0.3703(11) 0.7515(8) 0.4011(7) 0.054(5) Uani 1 1 d . . .
C3AB C 0.3607(12) 0.7634(10) 0.3503(9) 0.049(6) Uani 1 1 d . . .
N4B N 0.4055(9) 0.7403(7) 0.3090(6) 0.038(4) Uani 1 1 d . . .
C5B C 0.3774(13) 0.7655(10) 0.2608(8) 0.050(6) Uani 1 1 d . . .
H5B H 0.4054 0.7519 0.2301 0.060 Uiso 1 1 d R . .
C6B C 0.3149(14) 0.8069(11) 0.2555(9) 0.063(6) Uani 1 1 d . . .
H6B H 0.3008 0.8213 0.2216 0.076 Uiso 1 1 d R . .
C7B C 0.2678(17) 0.8310(13) 0.2979(14) 0.093(10) Uani 1 1 d . . .
O7B O 0.2084(12) 0.8729(9) 0.2993(8) 0.132(8) Uani 1 1 d . . .
N8B N 0.2939(13) 0.8080(10) 0.3440(8) 0.075(6) Uani 1 1 d . . .
N1P N 0.4721(11) 0.6070(7) 0.3003(6) 0.045(4) Uani 1 1 d . . .
C1AP C 0.5347(12) 0.5614(9) 0.3044(6) 0.037(5) Uani 1 1 d . . .
C2P C 0.3913(15) 0.5875(10) 0.2912(7) 0.054(6) Uani 1 1 d . . .
H2P H 0.3481 0.6187 0.2887 0.065 Uiso 1 1 d R . .
C3P C 0.3674(17) 0.5223(11) 0.2852(7) 0.070(8) Uani 1 1 d . . .
H3P H 0.3107 0.5096 0.2788 0.084 Uiso 1 1 d R . .
C4P C 0.4358(19) 0.4787(11) 0.2890(9) 0.077(8) Uani 1 1 d . . .
H4P H 0.4221 0.4351 0.2857 0.093 Uiso 1 1 d R . .
C4AP C 0.5197(16) 0.4951(13) 0.2979(10) 0.075(8) Uani 1 1 d . . .
C5P C 0.5896(18) 0.4500(11) 0.3025(9) 0.078(8) Uani 1 1 d . . .
H5P H 0.5794 0.4058 0.2992 0.093 Uiso 1 1 d R . .
C6P C 0.6704(16) 0.4724(11) 0.3120(8) 0.066(7) Uani 1 1 d . . .
H6P H 0.7161 0.4431 0.3134 0.079 Uiso 1 1 d R . .
C6AP C 0.6869(14) 0.5396(12) 0.3198(9) 0.063(6) Uani 1 1 d . . .
C7P C 0.7690(13) 0.5623(12) 0.3300(8) 0.062(7) Uani 1 1 d . . .
H7P H 0.8155 0.5340 0.3330 0.074 Uiso 1 1 d R . .
C8P C 0.7815(13) 0.6283(11) 0.3350(8) 0.052(6) Uani 1 1 d . . .
H8P H 0.8366 0.6451 0.3406 0.062 Uiso 1 1 d R . .
C9P C 0.7104(14) 0.6689(11) 0.3315(8) 0.063(7) Uani 1 1 d . . .
H9P H 0.7182 0.7133 0.3352 0.076 Uiso 1 1 d R . .
N10P N 0.6303(10) 0.6452(8) 0.3229(6) 0.048(4) Uani 1 1 d . . .
C0AP C 0.6203(13) 0.5821(11) 0.3130(7) 0.045(5) Uani 1 1 d . . .
N1Q N 0.3836(10) 0.6150(7) 0.4245(6) 0.044(4) Uani 1 1 d . . .
C1AQ C 0.4267(13) 0.5567(10) 0.4267(7) 0.046(5) Uani 1 1 d . . .
C2Q C 0.2994(16) 0.6100(10) 0.4172(8) 0.060(6) Uani 1 1 d . . .
H2Q H 0.2676 0.6482 0.4163 0.072 Uiso 1 1 d R . .
C3Q C 0.2527(16) 0.5529(13) 0.4094(8) 0.069(7) Uani 1 1 d . . .
H3Q H 0.1929 0.5536 0.4057 0.083 Uiso 1 1 d R . .
C4Q C 0.2949(18) 0.4969(12) 0.4090(9) 0.077(8) Uani 1 1 d . . .
H4Q H 0.2668 0.4585 0.4004 0.093 Uiso 1 1 d R . .
C4AQ C 0.3878(18) 0.4977(12) 0.4210(8) 0.068(7) Uani 1 1 d . . .
C5Q C 0.440(2) 0.4410(13) 0.4230(10) 0.097(11) Uani 1 1 d . . .
H5Q H 0.4145 0.4006 0.4183 0.116 Uiso 1 1 d R . .
C6Q C 0.529(3) 0.4464(17) 0.4323(12) 0.120(14) Uani 1 1 d . . .
H6Q H 0.5632 0.4093 0.4328 0.144 Uiso 1 1 d R . .
C6AQ C 0.5665(18) 0.5081(14) 0.4399(9) 0.073(8) Uani 1 1 d . . .
C7Q C 0.653(2) 0.5120(15) 0.4528(10) 0.091(10) Uani 1 1 d . . .
H7Q H 0.6861 0.4749 0.4564 0.109 Uiso 1 1 d R . .
C8Q C 0.6878(16) 0.5747(17) 0.4615(10) 0.096(11) Uani 1 1 d . . .
H8Q H 0.7467 0.5803 0.4673 0.115 Uiso 1 1 d R . .
C9Q C 0.6318(15) 0.6266(14) 0.4589(7) 0.074(8) Uani 1 1 d . . .
H9Q H 0.6547 0.6671 0.4667 0.089 Uiso 1 1 d R . .
N10Q N 0.5476(11) 0.6235(9) 0.4466(7) 0.055(5) Uani 1 1 d . . .
C0AQ C 0.5159(13) 0.5642(11) 0.4385(7) 0.049(5) Uani 1 1 d . . .
Cl1 Cl 0.8396(4) 0.7750(3) 0.4280(2) 0.090(2) Uani 1 1 d D . .
O1P O 0.8357(13) 0.7946(9) 0.3768(4) 0.169(10) Uiso 1 1 d D . .
O2P O 0.7704(10) 0.7359(8) 0.4386(7) 0.162(9) Uiso 1 1 d D . .
O3P O 0.9141(10) 0.7443(12) 0.4384(10) 0.37(2) Uiso 1 1 d D . .
O4P O 0.8332(17) 0.8283(8) 0.4606(8) 0.280(18) Uiso 1 1 d D . .
Cl2 Cl 0.6160(5) 0.6706(4) 0.1776(3) 0.124(3) Uani 1 1 d D . .
O5P O 0.6210(11) 0.6798(9) 0.1235(4) 0.130(7) Uiso 1 1 d D . .
O6P O 0.5435(11) 0.6357(10) 0.1880(8) 0.235(15) Uiso 1 1 d D . .
O7P O 0.6870(11) 0.6403(12) 0.1954(8) 0.276(18) Uiso 1 1 d D . .
O8P O 0.6073(17) 0.7297(7) 0.2013(8) 0.286(19) Uiso 1 1 d D . .
O1W O 0.435(3) 0.950(2) 0.3442(17) 0.129(15) Uiso 0.50 1 d P . .
O1W' O 0.435(2) 0.9158(18) 0.3863(15) 0.107(12) Uiso 0.50 1 d P . .
O2W O 0.450(4) 0.933(3) 0.566(3) 0.26(3) Uiso 0.50 1 d P . .
O2W' O 0.400(2) 0.9468(18) 0.4933(15) 0.118(13) Uiso 0.50 1 d P . .

loop_
_atom_site_aniso_label
_atom_site_aniso_U_11
_atom_site_aniso_U_22
_atom_site_aniso_U_33
_atom_site_aniso_U_23
_atom_site_aniso_U_13
_atom_site_aniso_U_12
Pd1 0.0403(8) 0.0441(9) 0.0496(9) -0.0003(9) 0.0002(8) -0.0007(9)
Pd2 0.0408(9) 0.0550(10) 0.0487(9) 0.0067(10) 0.0011(8) 0.0032(9)
N1A 0.032(10) 0.054(13) 0.15(2) 0.019(14) 0.001(13) -0.010(10)
C2A 0.048(14) 0.068(17) 0.069(17) 0.008(14) 0.014(13) 0.005(12)
N3A 0.038(10) 0.052(11) 0.045(11) 0.010(9) 0.000(8) -0.011(8)
C3AA 0.034(11) 0.050(15) 0.054(14) 0.000(12) -0.025(11) -0.006(10)
N4A 0.063(12) 0.071(13) 0.040(11) -0.004(10) -0.004(11) -0.014(10)
C5A 0.046(13) 0.086(19) 0.055(14) 0.000(14) -0.002(11) -0.028(13)
C6A 0.056(16) 0.10(2) 0.074(18) -0.043(16) 0.016(14) -0.034(15)
C7A 0.09(2) 0.08(2) 0.18(4) -0.06(3) -0.02(3) -0.017(19)
O7A 0.084(14) 0.076(14) 0.25(3) -0.042(17) 0.010(16) -0.043(11)
N8A 0.055(12) 0.067(14) 0.077(15) -0.026(13) -0.014(11) -0.006(11)
N1B 0.087(16) 0.093(18) 0.104(18) -0.005(15) 0.029(15) 0.041(14)
C2B 0.093(19) 0.055(16) 0.058(16) -0.018(13) 0.017(15) 0.027(14)
N3B 0.051(11) 0.055(12) 0.056(12) 0.012(10) -0.014(10) 0.006(9)
C3AB 0.030(11) 0.043(14) 0.075(17) 0.027(13) 0.020(12) -0.006(10)
N4B 0.031(9) 0.043(10) 0.040(10) 0.011(8) 0.007(8) -0.003(8)
C5B 0.056(14) 0.049(14) 0.045(14) -0.010(11) 0.003(12) -0.005(12)
C6B 0.050(14) 0.069(16) 0.071(16) 0.007(16) 0.018(13) 0.004(14)
C7B 0.059(18) 0.07(2) 0.15(3) 0.04(2) -0.043(19) 0.000(15)
O7B 0.102(15) 0.124(17) 0.17(2) -0.028(15) -0.060(14) 0.070(14)
N8B 0.084(15) 0.065(13) 0.076(14) 0.011(13) -0.005(12) 0.015(13)
N1P 0.052(11) 0.054(11) 0.031(9) 0.007(8) 0.019(9) 0.015(10)
C1AP 0.049(13) 0.040(12) 0.022(9) 0.002(9) 0.022(9) 0.008(10)
C2P 0.067(15) 0.057(15) 0.038(13) 0.034(11) -0.007(11) -0.008(13)
C3P 0.12(2) 0.056(16) 0.035(13) 0.012(12) -0.039(14) -0.050(16)
C4P 0.14(3) 0.030(13) 0.064(17) 0.013(12) 0.019(17) 0.021(16)
C4AP 0.050(15) 0.08(2) 0.10(2) -0.002(16) -0.001(15) -0.018(15)
C5P 0.10(2) 0.036(14) 0.10(2) -0.012(14) -0.006(17) 0.004(15)
C6P 0.075(17) 0.073(18) 0.049(15) 0.012(13) 0.012(14) -0.017(15)
C6AP 0.052(15) 0.069(17) 0.067(16) -0.002(14) -0.012(13) -0.023(13)
C7P 0.045(15) 0.10(2) 0.043(13) -0.020(13) 0.013(10) 0.022(14)
C8P 0.031(12) 0.062(16) 0.062(15) -0.004(13) -0.006(10) -0.005(12)
C9P 0.067(16) 0.062(16) 0.060(15) 0.025(12) -0.008(13) -0.005(13)
N10P 0.043(10) 0.046(11) 0.053(11) -0.008(9) 0.008(9) -0.003(9)
C0AP 0.046(13) 0.062(15) 0.027(11) 0.026(11) 0.020(10) -0.003(12)
N1Q 0.038(10) 0.042(11) 0.052(11) 0.014(9) 0.009(9) 0.010(8)
C1AQ 0.048(13) 0.058(15) 0.033(11) 0.008(11) -0.006(10) -0.010(12)
C2Q 0.088(19) 0.034(13) 0.059(16) -0.008(11) 0.007(14) 0.012(13)
C3Q 0.058(14) 0.079(18) 0.070(16) 0.009(17) 0.009(15) -0.024(14)
C4Q 0.11(2) 0.052(17) 0.070(17) -0.004(14) 0.015(17) -0.014(17)
C4AQ 0.10(2) 0.055(16) 0.047(14) 0.021(13) -0.020(14) -0.027(16)
C5Q 0.20(4) 0.043(17) 0.049(16) 0.021(13) 0.02(2) 0.01(2)
C6Q 0.20(4) 0.09(3) 0.07(2) 0.03(2) 0.05(3) 0.06(3)
C6AQ 0.09(2) 0.09(2) 0.044(14) 0.023(14) 0.029(14) 0.069(17)
C7Q 0.09(2) 0.12(3) 0.062(18) 0.027(19) 0.033(17) 0.07(2)
C8Q 0.040(15) 0.18(3) 0.067(18) 0.06(2) 0.005(13) 0.04(2)
C9Q 0.058(16) 0.15(3) 0.013(11) 0.016(14) -0.012(11) -0.005(18)
N10Q 0.042(11) 0.061(13) 0.063(13) 0.011(10) 0.004(10) 0.004(10)
C0AQ 0.048(13) 0.067(16) 0.031(11) 0.001(11) 0.001(10) 0.009(12)
Cl1 0.090(5) 0.117(6) 0.063(4) 0.007(4) -0.004(4) -0.031(4)
Cl2 0.108(6) 0.194(10) 0.069(5) 0.008(6) 0.016(5) 0.017(6)

loop_
_atom_type_symbol
_atom_type_description
_atom_type_scat_dispersion_real
_atom_type_scat_dispersion_imag
_atom_type_scat_source
C C 0.0033 0.0016 'International Tables Vol C Tables 4.2.6.8 and 6.1.1.4'
H H 0.0000 0.0000 'International Tables Vol C Tables 4.2.6.8 and 6.1.1.4'
N N 0.0061 0.0033 'International Tables Vol C Tables 4.2.6.8 and 6.1.1.4'
O O 0.0106 0.0060 'International Tables Vol C Tables 4.2.6.8 and 6.1.1.4'
Cl Cl 0.1484 0.1585 'International Tables Vol C Tables 4.2.6.8 and 6.1.1.4'
Pd Pd -0.9988 1.0072 'International Tables Vol C Tables 4.2.6.8 and 6.1.1.4'

loop_
_geom_angle_atom_site_label_1
_geom_angle_atom_site_label_2
_geom_angle_atom_site_label_3
_geom_angle
_geom_angle_site_symmetry_1
_geom_angle_site_symmetry_3
_geom_angle_publ_flag
N3A Pd1 N1P 173.1(6) . . ?
N3A Pd1 N4B 88.0(6) . . ?
N1P Pd1 N4B 95.1(6) . . ?
N3A Pd1 N10P 94.7(7) . . ?
N1P Pd1 N10P 82.3(7) . . ?
N4B Pd1 N10P 177.3(6) . . ?
N3A Pd1 Pd2 80.6(5) . . ?
N1P Pd1 Pd2 93.7(4) . . ?
N4B Pd1 Pd2 80.5(4) . . ?
N10P Pd1 Pd2 100.1(5) . . ?
N1Q Pd2 N10Q 81.9(7) . . ?
N1Q Pd2 N3B 93.2(7) . . ?
N10Q Pd2 N3B 170.4(7) . . ?
N1Q Pd2 N4A 177.3(7) . . ?
N10Q Pd2 N4A 95.5(7) . . ?
N3B Pd2 N4A 89.3(7) . . ?
N1Q Pd2 Pd1 98.0(5) . . ?
N10Q Pd2 Pd1 90.8(5) . . ?
N3B Pd2 Pd1 81.7(5) . . ?
N4A Pd2 Pd1 81.6(5) . . ?
C2A N1A N8A 100.4(18) . . ?
N1A C2A N3A 117(2) . . ?
C3AA N3A C2A 104.2(17) . . ?
C3AA N3A Pd1 124.9(14) . . ?
C2A N3A Pd1 130.8(15) . . ?
N4A C3AA N3A 128.8(19) . . ?
N4A C3AA N8A 119(2) . . ?
N3A C3AA N8A 111.6(19) . . ?
C3AA N4A C5A 114.4(18) . . ?
C3AA N4A Pd2 121.7(14) . . ?
C5A N4A Pd2 123.3(15) . . ?
N4A C5A C6A 120(2) . . ?
C5A C6A C7A 131(2) . . ?
O7A C7A N8A 123(4) . . ?
O7A C7A C6A 137(4) . . ?
N8A C7A C6A 100(3) . . ?
C7A N8A C3AA 135(3) . . ?
C7A N8A N1A 118(3) . . ?
C3AA N8A N1A 107.2(17) . . ?
C2B N1B N8B 98.7(18) . . ?
N3B C2B N1B 116(2) . . ?
C3AB N3B C2B 106.3(18) . . ?
C3AB N3B Pd2 123.1(16) . . ?
C2B N3B Pd2 130.5(16) . . ?
N3B C3AB N4B 129(2) . . ?
N3B C3AB N8B 108.6(19) . . ?
N4B C3AB N8B 122(2) . . ?
C3AB N4B C5B 112.5(17) . . ?
C3AB N4B Pd1 123.2(14) . . ?
C5B N4B Pd1 122.3(13) . . ?
C6B C5B N4B 125(2) . . ?
C5B C6B C7B 123(2) . . ?
O7B C7B N8B 117(3) . . ?
O7B C7B C6B 131(3) . . ?
N8B C7B C6B 113(2) . . ?
C7B N8B C3AB 125(2) . . ?
C7B N8B N1B 126(2) . . ?
C3AB N8B N1B 109.7(19) . . ?
C2P N1P C1AP 118.3(18) . . ?
C2P N1P Pd1 130.6(14) . . ?
C1AP N1P Pd1 110.8(13) . . ?
N1P C1AP C4AP 123(2) . . ?
N1P C1AP C0AP 118.3(18) . . ?
C4AP C1AP C0AP 118(2) . . ?
N1P C2P C3P 124(2) . . ?
C4P C3P C2P 114(2) . . ?
C4AP C4P C3P 125(2) . . ?
C4P C4AP C1AP 115(2) . . ?
C4P C4AP C5P 125(2) . . ?
C1AP C4AP C5P 120(2) . . ?
C6P C5P C4AP 119(2) . . ?
C5P C6P C6AP 121(2) . . ?
C0AP C6AP C7P 120(2) . . ?
C0AP C6AP C6P 118(2) . . ?
C7P C6AP C6P 121(2) . . ?
C6AP C7P C8P 119(2) . . ?
C7P C8P C9P 118.6(19) . . ?
N10P C9P C8P 121(2) . . ?
C0AP N10P C9P 119.4(18) . . ?
C0AP N10P Pd1 112.5(14) . . ?
C9P N10P Pd1 128.0(15) . . ?
N10P C0AP C6AP 121(2) . . ?
N10P C0AP C1AP 115.7(19) . . ?
C6AP C0AP C1AP 122(2) . . ?
C2Q N1Q C1AQ 114.5(17) . . ?
C2Q N1Q Pd2 131.5(14) . . ?
C1AQ N1Q Pd2 113.9(13) . . ?
C4AQ C1AQ N1Q 124(2) . . ?
C4AQ C1AQ C0AQ 123(2) . . ?
N1Q C1AQ C0AQ 112.6(19) . . ?
N1Q C2Q C3Q 127(2) . . ?
C4Q C3Q C2Q 119(2) . . ?
C3Q C4Q C4AQ 118(2) . . ?
C1AQ C4AQ C5Q 119(3) . . ?
C1AQ C4AQ C4Q 118(2) . . ?
C5Q C4AQ C4Q 124(3) . . ?
C6Q C5Q C4AQ 120(3) . . ?
C5Q C6Q C6AQ 120(3) . . ?
C7Q C6AQ C0AQ 120(3) . . ?
C7Q C6AQ C6Q 119(3) . . ?
C0AQ C6AQ C6Q 121(3) . . ?
C6AQ C7Q C8Q 118(3) . . ?
C9Q C8Q C7Q 117(3) . . ?
N10Q C9Q C8Q 126(3) . . ?
C0AQ N10Q C9Q 116(2) . . ?
C0AQ N10Q Pd2 111.3(14) . . ?
C9Q N10Q Pd2 132.4(18) . . ?
N10Q C0AQ C6AQ 123(2) . . ?
N10Q C0AQ C1AQ 119(2) . . ?
C6AQ C0AQ C1AQ 117(2) . . ?
O3P Cl1 O1P 111.5(9) . . ?
O3P Cl1 O2P 110.8(8) . . ?
O1P Cl1 O2P 109.1(8) . . ?
O3P Cl1 O4P 108.9(8) . . ?
O1P Cl1 O4P 109.0(8) . . ?
O2P Cl1 O4P 107.4(8) . . ?
O7P Cl2 O6P 111.3(9) . . ?
O7P Cl2 O8P 110.7(9) . . ?
O6P Cl2 O8P 108.0(8) . . ?
O7P Cl2 O5P 110.4(8) . . ?
O6P Cl2 O5P 108.1(8) . . ?
O8P Cl2 O5P 108.3(8) . . ?

loop_
_geom_bond_atom_site_label_1
_geom_bond_atom_site_label_2
_geom_bond_distance
_geom_bond_site_symmetry_2
_geom_bond_publ_flag
Pd1 N3A 1.968(16) . ?
Pd1 N1P 1.994(16) . ?
Pd1 N4B 2.001(14) . ?
Pd1 N10P 2.009(16) . ?
Pd1 Pd2 2.986(2) . ?
Pd2 N1Q 1.977(16) . ?
Pd2 N10Q 1.995(16) . ?
Pd2 N3B 1.996(16) . ?
Pd2 N4A 2.015(17) . ?
N1A C2A 1.34(3) . ?
N1A N8A 1.51(3) . ?
C2A N3A 1.40(2) . ?
N3A C3AA 1.34(2) . ?
C3AA N4A 1.33(2) . ?
C3AA N8A 1.38(2) . ?
N4A C5A 1.33(2) . ?
C5A C6A 1.37(3) . ?
C6A C7A 1.40(4) . ?
C7A O7A 1.22(3) . ?
C7A N8A 1.30(3) . ?
N1B C2B 1.36(3) . ?
N1B N8B 1.46(2) . ?
C2B N3B 1.36(2) . ?
N3B C3AB 1.31(2) . ?
C3AB N4B 1.34(2) . ?
C3AB N8B 1.39(2) . ?
N4B C5B 1.39(2) . ?
C5B C6B 1.30(3) . ?
C6B C7B 1.39(3) . ?
C7B O7B 1.26(3) . ?
C7B N8B 1.32(3) . ?
N1P C2P 1.33(2) . ?
N1P C1AP 1.35(2) . ?
C1AP C4AP 1.40(3) . ?
C1AP C0AP 1.41(2) . ?
C2P C3P 1.40(3) . ?
C3P C4P 1.39(3) . ?
C4P C4AP 1.36(3) . ?
C4AP C5P 1.43(3) . ?
C5P C6P 1.35(3) . ?
C6P C6AP 1.43(3) . ?
C6AP C0AP 1.36(3) . ?
C6AP C7P 1.38(3) . ?
C7P C8P 1.38(3) . ?
C8P C9P 1.39(3) . ?
C9P N10P 1.35(2) . ?
N10P C0AP 1.33(2) . ?
N1Q C2Q 1.32(2) . ?
N1Q C1AQ 1.38(2) . ?
C1AQ C4AQ 1.37(3) . ?
C1AQ C0AQ 1.42(3) . ?
C2Q C3Q 1.40(3) . ?
C3Q C4Q 1.33(3) . ?
C4Q C4AQ 1.47(3) . ?
C4AQ C5Q 1.42(3) . ?
C5Q C6Q 1.40(4) . ?
C6Q C6AQ 1.41(4) . ?
C6AQ C7Q 1.37(3) . ?
C6AQ C0AQ 1.40(3) . ?
C7Q C8Q 1.42(3) . ?
C8Q C9Q 1.38(3) . ?
C9Q N10Q 1.34(2) . ?
N10Q C0AQ 1.34(2) . ?
Cl1 O3P 1.341(8) . ?
Cl1 O1P 1.351(8) . ?
Cl1 O2P 1.368(8) . ?
Cl1 O4P 1.376(9) . ?
Cl2 O7P 1.340(8) . ?
Cl2 O6P 1.359(9) . ?
Cl2 O8P 1.366(9) . ?
Cl2 O5P 1.376(8) . ?
O1W O1W' 1.28(4) . ?
